data_2011498
loop_
_publ_author_name
'Chun, Hyungphil'
'Bernal, Ivan'

_publ_section_title
;
 Triazidocobalt(III) complexes with tridentate amine ligands
;
_journal_issue 11
_journal_name_full 'Acta Crystallographica Section C'
_journal_page_first 1326
_journal_page_last 1329
_journal_paper_doi 10.1107/S0108270100011793
_journal_volume 56
_journal_year 2000
_chemical_formula_iupac '[Co(C6 H17 N3 )(N3 )3 ]'
_chemical_formula_moiety 'C6 H17 Co N12'
_chemical_formula_sum 'C6 H17 Co N12'
_chemical_formula_weight 316.25
_chemical_name_systematic ' Triazido[N,N-(2-aminoethyl)-methyl-1,3-propanediamine]cobalt(III)'
_space_group_IT_number 14
_symmetry_cell_setting monoclinic
_symmetry_space_group_name_Hall '-P 2yn'
_symmetry_space_group_name_H-M 'P 1 21/n 1'
_cell_angle_alpha 90.00
_cell_angle_beta 91.65(3)
_cell_angle_gamma 90.00
_cell_formula_units_Z 4
_cell_length_a 8.560(3)
_cell_length_b 9.404(2)
_cell_length_c 16.149(4)
_cell_measurement_reflns_used 25
_cell_measurement_temperature 293
_cell_measurement_theta_max 12.65
_cell_measurement_theta_min 8.14
_cell_volume 1299.4(6)
_computing_cell_refinement CAD-4-PC
_computing_data_collection 'CAD-4-PC (Enraf-Nonius, 1989)'
_computing_data_reduction 'NRCVAX DATRD2 (Le Page & Gabe, 1979)'
_computing_molecular_graphics 'ORTEPIII (Burnett & Johnson, 1996)'
_computing_structure_refinement 'SHELXL93 (Sheldrick, 1993)'
_computing_structure_solution 'SHELXS86 (Sheldrick, 1990)'
_diffrn_ambient_temperature 293
_diffrn_measurement_device_type 'Enraf-Nonius CAD-4'
_diffrn_measurement_method \w--2\q
_diffrn_radiation_monochromator graphite
_diffrn_radiation_source 'fine-focus sealed tube'
_diffrn_radiation_type 'Mo K\a'
_diffrn_radiation_wavelength .71073
_diffrn_reflns_av_R_equivalents .0191
_diffrn_reflns_av_sigmaI/netI .0230
_diffrn_reflns_limit_h_max 10
_diffrn_reflns_limit_h_min -10
_diffrn_reflns_limit_k_max 11
_diffrn_reflns_limit_k_min 0
_diffrn_reflns_limit_l_max 19
_diffrn_reflns_limit_l_min 0
_diffrn_reflns_number 2357
_diffrn_reflns_theta_max 24.97
_diffrn_reflns_theta_min 2.51
_diffrn_standards_decay_% 0
_diffrn_standards_interval_time 240
_diffrn_standards_number 3
_exptl_absorpt_coefficient_mu 1.331
_exptl_absorpt_correction_T_max .756
_exptl_absorpt_correction_T_min .654
_exptl_absorpt_correction_type psi-scan
_exptl_absorpt_process_details '(NRCVAX ABSORP; Gabe et al., 1989)'
_exptl_crystal_colour 'dark green'
_exptl_crystal_density_diffrn 1.616
_exptl_crystal_density_method 'not measured'
_exptl_crystal_description brick
_exptl_crystal_F_000 656
_exptl_crystal_size_max .50
_exptl_crystal_size_mid .48
_exptl_crystal_size_min .21
_refine_diff_density_max .340
_refine_diff_density_min -.218
_refine_ls_extinction_method none
_refine_ls_goodness_of_fit_all 1.045
_refine_ls_goodness_of_fit_ref 1.118
_refine_ls_hydrogen_treatment refall
_refine_ls_matrix_type full
_refine_ls_number_parameters 240
_refine_ls_number_reflns 2278
_refine_ls_number_restraints 0
_refine_ls_restrained_S_all 1.045
_refine_ls_restrained_S_obs 1.118
_refine_ls_R_factor_all .0341
_refine_ls_R_factor_gt .0221
_refine_ls_shift/esd_mean .001
_refine_ls_shift/su_max -.009
_refine_ls_structure_factor_coef Fsqd
_refine_ls_weighting_details 'w = 1/[\s^2^(Fo^2^)+(0.0364P)^2^+0.0998P] where P=(Fo^2^+2Fc^2^)/3'
_refine_ls_weighting_scheme calc
_refine_ls_wR_factor_all .0599
_refine_ls_wR_factor_ref .0569
_reflns_number_gt 1851
_reflns_number_total 2278
_reflns_threshold_expression I>2\s(I)
_cod_data_source_file da1147.cif
_cod_data_source_block II
_cod_depositor_comments
;
The following automatic conversions were performed:
'_symmetry_cell_setting' value 'Monoclinic' changed to 'monoclinic'
according to '/home/saulius/struct/CIF-dictionaries/cif_core.dic'
dictionary named 'cif_core.dic' version 2.4.1 from 2010-06-29.

Automatic conversion script
Id: cif_fix_enum 1527 2010-12-29 10:47:43Z saulius 

The following automatic conversions were performed:

'_symmetry_cell_setting' value 'Monoclinic' changed to 'monoclinic'
according to /home/saulius/struct/CIF-dictionaries/cif_core.dic
dictionary named 'cif_core.dic' version 2.4.1 from 2010-06-29.

Automatic conversion script
Id: cif_fix_values 1715 2011-07-08 13:25:40Z adriana 
;
_cod_original_cell_volume 1299.5(7)
_cod_original_sg_symbol_H-M 'P 21/n'
_cod_database_code 2011498
_cod_database_fobs_code 2011498

loop_
_symmetry_equiv_pos_as_xyz
'x, y, z'
'-x+1/2, y+1/2, -z+1/2'
'-x, -y, -z'
'x-1/2, -y-1/2, z-1/2'

loop_
_atom_site_aniso_label
_atom_site_aniso_U_11
_atom_site_aniso_U_22
_atom_site_aniso_U_33
_atom_site_aniso_U_12
_atom_site_aniso_U_13
_atom_site_aniso_U_23
Co .02504(14) .02436(14) .02689(14) -.00089(10) .00001(9) -.00342(10)
N1 .0338(10) .0421(11) .0343(9) .0041(8) -.0069(7) -.0096(8)
N2 .0327(8) .0248(8) .0294(8) -.0012(6) .0032(6) -.0019(6)
N3 .0347(9) .0322(9) .0298(8) .0014(8) .0008(7) .0004(8)
N4 .0326(9) .0377(9) .0398(9) .0072(7) -.0064(7) -.0110(7)
N5 .0408(10) .0514(11) .0492(11) -.0148(9) .0145(8) -.0162(9)
N6 .0357(9) .0255(9) .0443(10) -.0027(7) .0060(7) -.0057(7)
N7 .0350(9) .0293(8) .0312(8) -.0012(7) .0031(7) -.0039(7)
N8 .0413(10) .0504(12) .0546(12) .0118(9) -.0110(9) .0011(9)
N9 .0295(8) .0369(10) .0515(12) -.0027(7) .0027(8) .0025(8)
N10 .073(2) .094(2) .0488(13) -.0159(14) .0152(12) .0076(12)
N11 .0346(8) .0304(10) .0315(8) .0036(7) -.0007(7) -.0005(7)
N12 .0548(12) .0282(10) .0680(13) -.0064(8) .0031(10) .0067(9)
C1 .0572(14) .0503(14) .0294(11) .0084(11) -.0047(10) .0048(10)
C2 .0505(12) .0415(12) .0298(10) -.0007(10) .0058(9) .0022(9)
C3 .0277(10) .0456(12) .0450(12) -.0029(9) .0056(9) -.0022(10)
C4 .0304(11) .064(2) .0483(13) .0036(11) -.0063(9) -.0027(11)
C5 .0434(12) .0474(14) .0388(12) .0116(10) -.0084(9) .0036(10)
C6 .0558(15) .0285(11) .0484(13) -.0102(10) .0112(11) -.0049(10)

loop_
_atom_site_label
_atom_site_fract_x
_atom_site_fract_y
_atom_site_fract_z
_atom_site_U_iso_or_equiv
_atom_site_thermal_displace_type
_atom_site_calc_flag
_atom_site_refinement_flags
_atom_site_occupancy
_atom_site_disorder_group
_atom_site_type_symbol
Co .03654(3) .21659(3) .129815(14) .02545(9) Uani d . 1 . Co
N1 .1369(2) .1907(2) .23898(11) .0369(4) Uani d . 1 . N
H1N .228(3) .171(3) .2373(15) .047(7) Uiso d . 1 . H
H2N .125(3) .270(3) .2643(16) .054(7) Uiso d . 1 . H
N2 -.1460(2) .1064(2) .17558(9) .0289(3) Uani d . 1 . N
N3 -.0723(2) .2358(2) .02167(10) .0322(4) Uani d . 1 . N
H3N -.022(3) .290(3) -.0076(15) .049(7) Uiso d . 1 . H
H4N -.066(3) .157(3) .0010(14) .045(7) Uiso d . 1 . H
N4 .1332(2) .0445(2) .08478(10) .0368(4) Uani d . 1 . N
N5 .2200(2) .3255(2) .09835(12) .0469(5) Uani d . 1 . N
N6 -.0586(2) .3906(2) .17103(10) .0351(4) Uani d . 1 . N
N7 .2525(2) .0014(2) .11699(10) .0318(4) Uani d . 1 . N
N8 .3665(2) -.0440(2) .14558(12) .0490(5) Uani d . 1 . N
N9 .2622(2) .3255(2) .02904(12) .0393(4) Uani d . 1 . N
N10 .3094(3) .3287(3) -.03648(14) .0718(7) Uani d . 1 . N
N11 .0008(2) .5048(2) .16284(10) .0322(4) Uani d . 1 . N
N12 .0501(2) .6180(2) .15798(13) .0503(5) Uani d . 1 . N
C1 .0519(3) .0842(3) .28720(14) .0457(5) Uani d . 1 . C
H1C .087(3) -.011(3) .2670(15) .052(7) Uiso d . 1 . H
H2C .067(3) .095(3) .3452(16) .065(8) Uiso d . 1 . H
C2 -.1194(3) .1086(3) .26746(12) .0405(5) Uani d . 1 . C
H3C -.151(2) .207(2) .2868(12) .034(5) Uiso d . 1 . H
H4C -.183(3) .037(3) .2936(14) .045(6) Uiso d . 1 . H
C3 -.3013(2) .1745(3) .15721(14) .0393(5) Uani d . 1 . C
H5C -.301(2) .271(2) .1814(13) .035(5) Uiso d . 1 . H
H6C -.379(3) .122(3) .1851(14) .049(6) Uiso d . 1 . H
C4 -.3417(3) .1866(3) .06548(15) .0479(6) Uani d . 1 . C
H7C -.339(2) .091(3) .0421(13) .037(6) Uiso d . 1 . H
H8C -.443(4) .225(3) .0593(17) .068(8) Uiso d . 1 . H
C5 -.2376(3) .2839(3) .01880(14) .0433(5) Uani d . 1 . C
H9C -.236(3) .378(3) .0381(15) .051(7) Uiso d . 1 . H
H10C -.270(3) .290(3) -.0402(16) .053(7) Uiso d . 1 . H
C6 -.1569(3) -.0446(2) .1478(2) .0440(5) Uani d . 1 . C
H11C -.160(2) -.047(2) .0870(13) .037(6) Uiso d . 1 . H
H12C -.063(3) -.099(3) .1724(14) .053(7) Uiso d . 1 . H
H13C -.257(3) -.080(3) .1675(15) .061(7) Uiso d . 1 . H

loop_
_atom_type_symbol
_atom_type_description
_atom_type_scat_dispersion_real
_atom_type_scat_dispersion_imag
_atom_type_scat_source
C C .0033 .0016 'International Tables Vol C Tables 4.2.6.8 and 6.1.1.4'
H H .0000 .0000 'International Tables Vol C Tables 4.2.6.8 and 6.1.1.4'
N N .0061 .0033 'International Tables Vol C Tables 4.2.6.8 and 6.1.1.4'
Co Co .3494 .9721 'International Tables Vol C Tables 4.2.6.8 and 6.1.1.4'

loop_
_geom_angle_atom_site_label_1
_geom_angle_atom_site_label_2
_geom_angle_atom_site_label_3
_geom_angle
_geom_angle_publ_flag
N6 Co N1 88.50(8) no
N6 Co N5 89.73(7) yes
N1 Co N5 87.94(9) no
N6 Co N3 91.97(7) no
N1 Co N3 177.15(8) yes
N5 Co N3 94.87(8) no
N6 Co N4 178.11(7) yes
N1 Co N4 93.00(8) no
N5 Co N4 89.17(8) yes
N3 Co N4 86.59(7) no
N6 Co N2 88.32(7) no
N1 Co N2 86.06(7) no
N5 Co N2 173.73(7) yes
N3 Co N2 91.15(7) no
N4 Co N2 92.94(7) no
C1 N1 Co 110.50(13) no
C1 N1 H1N 110.6(18) no
Co N1 H1N 113.6(17) no
C1 N1 H2N 105.7(17) no
Co N1 H2N 105.4(17) no
H1N N1 H2N 111(2) no
C6 N2 C2 108.5(2) no
C6 N2 C3 107.4(2) no
C2 N2 C3 107.5(2) no
C6 N2 Co 114.70(13) no
C2 N2 Co 104.92(12) no
C3 N2 Co 113.44(12) no
C5 N3 Co 118.88(14) no
C5 N3 H3N 107.8(17) no
Co N3 H3N 108.9(17) no
C5 N3 H4N 109.9(17) no
Co N3 H4N 104.2(16) no
H3N N3 H4N 107(2) no
N7 N4 Co 118.58(13) yes
N9 N5 Co 120.93(15) yes
N11 N6 Co 122.11(13) yes
N8 N7 N4 177.4(2) yes
N10 N9 N5 176.7(2) yes
N12 N11 N6 175.5(2) yes
N1 C1 C2 106.1(2) no
N1 C1 H1C 105.9(14) no
C2 C1 H1C 111.6(13) no
N1 C1 H2C 112.9(17) no
C2 C1 H2C 107.4(16) no
H1C C1 H2C 113(2) no
N2 C2 C1 109.1(2) no
N2 C2 H3C 106.5(11) no
C1 C2 H3C 109.7(12) no
N2 C2 H4C 110.7(13) no
C1 C2 H4C 110.9(13) no
H3C C2 H4C 109.9(17) no
N2 C3 C4 113.7(2) no
N2 C3 H5C 108.9(12) no
C4 C3 H5C 108.3(12) no
N2 C3 H6C 108.1(14) no
C4 C3 H6C 111.0(13) no
H5C C3 H6C 106.6(19) no
C5 C4 C3 114.6(2) no
C5 C4 H7C 110.3(13) no
C3 C4 H7C 107.5(12) no
C5 C4 H8C 105.9(17) no
C3 C4 H8C 108.4(17) no
H7C C4 H8C 110(2) no
N3 C5 C4 112.2(2) no
N3 C5 H9C 105.6(15) no
C4 C5 H9C 114.5(15) no
N3 C5 H10C 106.7(14) no
C4 C5 H10C 111.6(14) no
H9C C5 H10C 105.7(19) no
N2 C6 H11C 108.8(13) no
N2 C6 H12C 108.3(14) no
H11C C6 H12C 111.8(18) no
N2 C6 H13C 105.8(15) no
H11C C6 H13C 108.8(19) no
H12C C6 H13C 113(2) no

loop_
_geom_bond_atom_site_label_1
_geom_bond_atom_site_label_2
_geom_bond_site_symmetry_2
_geom_bond_distance
_geom_bond_publ_flag
Co N6 . 1.953(2) yes
Co N1 . 1.954(2) yes
Co N5 . 1.955(2) yes
Co N3 . 1.964(2) yes
Co N4 . 1.966(2) yes
Co N2 . 2.032(2) yes
N1 C1 . 1.474(3) no
N1 H1N . .81(3) no
N1 H2N . .86(3) no
N2 C6 . 1.492(3) no
N2 C2 . 1.495(2) no
N2 C3 . 1.497(3) no
N3 C5 . 1.485(3) no
N3 H3N . .83(3) no
N3 H4N . .82(3) no
N4 N7 . 1.203(2) yes
N5 N9 . 1.186(3) yes
N6 N11 . 1.196(2) yes
N7 N8 . 1.150(2) yes
N9 N10 . 1.144(3) yes
N11 N12 . 1.149(2) yes
C1 C2 . 1.509(3) no
C1 H1C . 1.00(3) no
C1 H2C . .95(3) no
C2 H3C . 1.01(2) no
C2 H4C . .97(2) no
C3 C4 . 1.516(3) no
C3 H5C . .99(2) no
C3 H6C . .96(2) no
C4 C5 . 1.496(3) no
C4 H7C . .98(2) no
C4 H8C . .94(3) no
C5 H9C . .94(3) no
C5 H10C . .99(3) no
C6 H11C . .98(2) no
C6 H12C . 1.02(2) no
C6 H13C . .98(3) no
